data_1553096
loop_
_publ_author_name
'Da Ros, Sara'
'Linden, Anthony'
'Baldridge, Kim K.'
'Siegel, Jay S.'

_publ_section_title
;
 Boronic esters of corannulene: potential building blocks toward
 icosahedral supramolecules
;
_journal_issue 6
_journal_name_full 'Organic Chemistry Frontiers'
_journal_page_first 626
_journal_paper_doi 10.1039/C5QO00009B
_journal_volume 2
_journal_year 2015
_chemical_formula_moiety 'C50 H65 B5 O10, C6 H14'
_chemical_formula_sum 'C56 H79 B5 O10'
_chemical_formula_weight 966.28
_chemical_melting_point 'decomp. > 413'
_chemical_name_systematic
; 
1,3,5,7,9-pentakis(4,4,5,5-tetramethyl-1,2,3-dioxaborolane)corannulene 
;
_space_group_IT_number 19
_space_group_name_Hall 'P 2ac 2ab'
_space_group_name_H-M_alt 'P 21 21 21'
_symmetry_cell_setting orthorhombic
_symmetry_Int_Tables_number 19
_symmetry_space_group_name_H-M 'P 21 21 21'
_atom_sites_solution_hydrogens geom
_atom_sites_solution_primary direct
_atom_sites_solution_secondary difmap
_audit_creation_date 2-Feb-2012
_audit_creation_method SHELXL-97
_audit_update_record
;
2015-01-06 deposited with the CCDC.
2015-03-13 downloaded from the CCDC.
;
_cell_angle_alpha 90.00
_cell_angle_beta 90.00
_cell_angle_gamma 90.00
_cell_formula_units_Z 4
_cell_length_a 12.38928(14)
_cell_length_b 20.5595(3)
_cell_length_c 23.6390(3)
_cell_measurement_reflns_used 19130
_cell_measurement_temperature 160(1)
_cell_measurement_theta_max 76.3709
_cell_measurement_theta_min 1.8673
_cell_volume 6021.26(13)
_computing_cell_refinement 'CrysAlisPro, Version 1.171.35.19 (Agilent Technologies, 2011)'
_computing_data_collection 'CrysAlisPro, Version 1.171.35.19 (Agilent Technologies, 2011)'
_computing_data_reduction 'CrysAlisPro, Version 1.171.35.19 (Agilent Technologies, 2011)'
_computing_molecular_graphics 'ORTEPII (Johnson, 1976)'
_computing_publication_material 'SHELXL97 and PLATON (Spek, 2009)'
_computing_structure_refinement 'SHELXL97 (Sheldrick, 2008)'
_computing_structure_solution 'SHELXS97 (Sheldrick, 2008)'
_diffrn_ambient_temperature 160(1)
_diffrn_detector 'Atlas CCD camera on \k goniostat'
_diffrn_detector_area_resol_mean 10.3801
_diffrn_measured_fraction_theta_full 1.000
_diffrn_measured_fraction_theta_max 0.982
_diffrn_measurement_device_type 'Oxford Diffraction SuperNova, dual radiation diffractometer'
_diffrn_measurement_method '\w scans'
_diffrn_radiation_monochromator mirror
_diffrn_radiation_source 'SuperNova (Cu) X-ray Source'
_diffrn_radiation_type 'Cu K\a'
_diffrn_radiation_wavelength 1.54184
_diffrn_reflns_av_R_equivalents 0.0401
_diffrn_reflns_av_sigmaI/netI 0.0309
_diffrn_reflns_limit_h_max 15
_diffrn_reflns_limit_h_min -15
_diffrn_reflns_limit_k_max 25
_diffrn_reflns_limit_k_min -24
_diffrn_reflns_limit_l_max 29
_diffrn_reflns_limit_l_min -26
_diffrn_reflns_number 32585
_diffrn_reflns_theta_full 69.95
_diffrn_reflns_theta_max 76.57
_diffrn_reflns_theta_min 2.85
_diffrn_standards_decay_% 0
_diffrn_standards_number 0
_exptl_absorpt_coefficient_mu 0.555
_exptl_absorpt_correction_T_max 1.00000
_exptl_absorpt_correction_T_min 0.71103
_exptl_absorpt_correction_type multi-scan
_exptl_absorpt_process_details
;
Empirical absorption correction using spherical harmonics,
 implemented in SCALE3 ABSPACK scaling algorithm.
CrysAlisPro, Version 1.171.35.19 (Agilent Technologies, 2011)
;
_exptl_crystal_colour colourless
_exptl_crystal_density_diffrn 1.066
_exptl_crystal_density_method 'not measured'
_exptl_crystal_description prism
_exptl_crystal_F_000 2080
_exptl_crystal_recrystallization_method 'Re-crystallisation from solvent: hexane / dichloromethane'
_exptl_crystal_size_max 0.38
_exptl_crystal_size_mid 0.22
_exptl_crystal_size_min 0.20
_platon_squeeze_details
; Peaks of residual electron density were located and were clearly 
indicative of one n-hexane molecule in the asymmetric unit.  However,
refinement of the solvent atoms did not proceed well, with the atoms attaining
large ADPs.  Therefore SQUEEZE was applied.  One molecule per asymmetric unit accounts for 50 e, or 100 e per void, so the derived electron count is
reasonably consistent with this.
;
_refine_diff_density_max 0.416
_refine_diff_density_min -0.406
_refine_diff_density_rms 0.061
_refine_ls_abs_structure_details 'Flack & Bernardinelli (1999, 2000)'
_refine_ls_abs_structure_Flack -0.1(4)
_refine_ls_extinction_method none
_refine_ls_goodness_of_fit_ref 1.371
_refine_ls_hydrogen_treatment constr
_refine_ls_matrix_type full
_refine_ls_number_parameters 1172
_refine_ls_number_reflns 11894
_refine_ls_number_restraints 4120
_refine_ls_restrained_S_all 1.447
_refine_ls_R_factor_all 0.1125
_refine_ls_R_factor_gt 0.1047
_refine_ls_shift/su_max 0.001
_refine_ls_shift/su_mean 0.000
_refine_ls_structure_factor_coef Fsqd
_refine_ls_weighting_details 'w=1/[\s^2^(Fo^2^)+(0.2000P)^2^+0.0000P] where P=(Fo^2^+2Fc^2^)/3'
_refine_ls_weighting_scheme calc
_refine_ls_wR_factor_gt 0.3114
_refine_ls_wR_factor_ref 0.3220
_reflns_number_gt 9960
_reflns_number_total 11894
_reflns_threshold_expression 'I > 2\s(I)'
_cod_data_source_file c5qo00009b2.cif
_cod_data_source_block 3
_cod_original_cell_volume 6021.25(12)
_cod_database_code 1553096

loop_
_symmetry_equiv_pos_as_xyz
'x, y, z'
'-x+1/2, -y, z+1/2'
'x+1/2, -y+1/2, -z'
'-x, y+1/2, -z+1/2'

loop_
_atom_site_label
_atom_site_type_symbol
_atom_site_fract_x
_atom_site_fract_y
_atom_site_fract_z
_atom_site_U_iso_or_equiv
_atom_site_adp_type
_atom_site_occupancy
_atom_site_symmetry_multiplicity
_atom_site_calc_flag
_atom_site_refinement_flags
_atom_site_disorder_assembly
_atom_site_disorder_group
C1 C 0.2946(3) 0.5460(2) 0.91380(18) 0.0439(10) Uani 0.686(2) 1 d PDU A 1
C2 C 0.3995(4) 0.5237(2) 0.90074(19) 0.0461(11) Uani 0.686(2) 1 d PDU A 1
C3 C 0.4321(4) 0.5546(2) 0.85075(19) 0.0454(10) Uani 0.686(2) 1 d PDU A 1
C4 C 0.3490(3) 0.59653(19) 0.83336(18) 0.0425(10) Uani 0.686(2) 1 d PDU A 1
C5 C 0.2631(3) 0.5912(2) 0.87195(19) 0.0413(10) Uani 0.686(2) 1 d PDU A 1
C6 C 0.2560(3) 0.5470(2) 0.96826(17) 0.0456(9) Uani 0.686(2) 1 d PDU A 1
C7 C 0.3192(4) 0.5132(2) 1.01074(17) 0.0509(10) Uani 0.686(2) 1 d PDU A 1
C8 C 0.4243(5) 0.4933(3) 0.9974(2) 0.0541(14) Uani 0.686(2) 1 d PDU A 1
H8 H 0.4666 0.4730 1.0259 0.065 Uiso 0.686(2) 1 calc PR A 1
C9 C 0.4710(3) 0.5026(2) 0.94183(18) 0.0464(9) Uani 0.686(2) 1 d PDU A 1
C10 C 0.5840(4) 0.5040(2) 0.92564(19) 0.0509(10) Uani 0.686(2) 1 d PDU A 1
C11 C 0.6159(4) 0.5359(3) 0.87597(19) 0.0460(11) Uani 0.686(2) 1 d PDU A 1
H11 H 0.6905 0.5375 0.8668 0.055 Uiso 0.686(2) 1 calc PR A 1
C12 C 0.5393(4) 0.5667(2) 0.83816(18) 0.0489(10) Uani 0.686(2) 1 d PDU A 1
C13 C 0.5613(4) 0.6188(3) 0.7989(3) 0.0493(12) Uani 0.686(2) 1 d PDU A 1
C14 C 0.4767(3) 0.6591(2) 0.78178(19) 0.0456(9) Uani 0.686(2) 1 d PDU A 1
H14 H 0.4918 0.6929 0.7555 0.055 Uiso 0.686(2) 1 calc PR A 1
C15 C 0.3681(3) 0.6521(2) 0.80194(17) 0.0448(9) Uani 0.686(2) 1 d PDU A 1
C16 C 0.2835(5) 0.7008(3) 0.8046(3) 0.0445(12) Uani 0.686(2) 1 d PDU A 1
C17 C 0.1993(4) 0.6947(2) 0.84323(19) 0.0447(9) Uani 0.686(2) 1 d PDU A 1
H17 H 0.1443 0.7269 0.8435 0.054 Uiso 0.686(2) 1 calc PR A 1
C18 C 0.1922(3) 0.64133(18) 0.88292(16) 0.0414(8) Uani 0.686(2) 1 d PDU A 1
C19 C 0.1393(4) 0.6395(2) 0.93791(19) 0.0408(10) Uani 0.686(2) 1 d PDU A 1
C20 C 0.1698(4) 0.5927(2) 0.9779(2) 0.0453(11) Uani 0.686(2) 1 d PDU A 1
H20 H 0.1320 0.5910 1.0128 0.054 Uiso 0.686(2) 1 calc PR A 1
B1 B 0.2797(5) 0.5054(5) 1.0738(2) 0.0648(17) Uani 0.686(2) 1 d PDU A 1
O1 O 0.1756(4) 0.5085(4) 1.08945(19) 0.0755(14) Uani 0.686(2) 1 d PDU A 1
O2 O 0.3478(3) 0.4967(3) 1.11774(17) 0.0813(12) Uani 0.686(2) 1 d PDU A 1
C21 C 0.1730(4) 0.5136(3) 1.1511(2) 0.0880(16) Uani 0.686(2) 1 d PDU A 1
C22 C 0.2816(5) 0.4814(3) 1.1665(2) 0.0938(16) Uani 0.686(2) 1 d PDU A 1
C23 C 0.1620(8) 0.5849(4) 1.1655(4) 0.108(2) Uani 0.686(2) 1 d PDU A 1
H231 H 0.2244 0.6088 1.1507 0.161 Uiso 0.686(2) 1 calc PR A 1
H232 H 0.1587 0.5901 1.2067 0.161 Uiso 0.686(2) 1 calc PR A 1
H233 H 0.0958 0.6022 1.1485 0.161 Uiso 0.686(2) 1 calc PR A 1
C24 C 0.0725(6) 0.4798(5) 1.1717(4) 0.097(2) Uani 0.686(2) 1 d PDU A 1
H241 H 0.0099 0.5081 1.1657 0.145 Uiso 0.686(2) 1 calc PR A 1
H242 H 0.0797 0.4702 1.2121 0.145 Uiso 0.686(2) 1 calc PR A 1
H243 H 0.0627 0.4391 1.1507 0.145 Uiso 0.686(2) 1 calc PR A 1
C25 C 0.3285(7) 0.5125(5) 1.2185(3) 0.119(3) Uani 0.686(2) 1 d PDU A 1
H251 H 0.2793 0.5463 1.2323 0.179 Uiso 0.686(2) 1 calc PR A 1
H252 H 0.3984 0.5321 1.2092 0.179 Uiso 0.686(2) 1 calc PR A 1
H253 H 0.3385 0.4794 1.2479 0.179 Uiso 0.686(2) 1 calc PR A 1
C26 C 0.2802(7) 0.4075(3) 1.1728(4) 0.108(2) Uani 0.686(2) 1 d PDU A 1
H261 H 0.3519 0.3901 1.1642 0.162 Uiso 0.686(2) 1 calc PR A 1
H262 H 0.2272 0.3890 1.1466 0.162 Uiso 0.686(2) 1 calc PR A 1
H263 H 0.2605 0.3961 1.2117 0.162 Uiso 0.686(2) 1 calc PR A 1
B2 B 0.6779(4) 0.4817(6) 0.9656(3) 0.0608(14) Uani 0.686(2) 1 d PDU A 1
O3 O 0.6693(4) 0.4620(3) 1.0196(2) 0.0796(16) Uani 0.686(2) 1 d PDU A 1
O4 O 0.7799(4) 0.4799(3) 0.9463(2) 0.0785(14) Uani 0.686(2) 1 d PDU A 1
C27 C 0.7737(5) 0.4397(3) 1.0387(2) 0.0899(17) Uani 0.686(2) 1 d PDU A 1
C28 C 0.8492(4) 0.4695(3) 0.9949(3) 0.0879(16) Uani 0.686(2) 1 d PDU A 1
C29 C 0.7876(8) 0.4602(5) 1.0994(3) 0.114(2) Uani 0.686(2) 1 d PDU A 1
H291 H 0.8517 0.4390 1.1152 0.171 Uiso 0.686(2) 1 calc PR A 1
H292 H 0.7238 0.4474 1.1212 0.171 Uiso 0.686(2) 1 calc PR A 1
H293 H 0.7965 0.5075 1.1012 0.171 Uiso 0.686(2) 1 calc PR A 1
C30 C 0.7667(8) 0.3653(3) 1.0387(5) 0.118(3) Uani 0.686(2) 1 d PDU A 1
H301 H 0.8276 0.3473 1.0600 0.177 Uiso 0.686(2) 1 calc PR A 1
H302 H 0.7692 0.3493 0.9997 0.177 Uiso 0.686(2) 1 calc PR A 1
H303 H 0.6988 0.3517 1.0564 0.177 Uiso 0.686(2) 1 calc PR A 1
C31 C 0.8849(8) 0.5376(4) 1.0139(4) 0.117(3) Uani 0.686(2) 1 d PDU A 1
H311 H 0.9583 0.5461 1.0004 0.175 Uiso 0.686(2) 1 calc PR A 1
H312 H 0.8834 0.5400 1.0553 0.175 Uiso 0.686(2) 1 calc PR A 1
H313 H 0.8356 0.5702 0.9982 0.175 Uiso 0.686(2) 1 calc PR A 1
C32 C 0.9472(6) 0.4308(5) 0.9777(4) 0.120(3) Uani 0.686(2) 1 d PDU A 1
H321 H 1.0079 0.4603 0.9710 0.180 Uiso 0.686(2) 1 calc PR A 1
H322 H 0.9313 0.4065 0.9430 0.180 Uiso 0.686(2) 1 calc PR A 1
H323 H 0.9660 0.4002 1.0080 0.180 Uiso 0.686(2) 1 calc PR A 1
B3 B 0.6810(4) 0.6360(3) 0.7834(3) 0.0550(13) Uani 0.686(2) 1 d PDU A 1
O5 O 0.7729(4) 0.6044(3) 0.7968(2) 0.0824(15) Uani 0.686(2) 1 d PDU A 1
O6 O 0.7022(4) 0.6965(3) 0.7661(3) 0.1072(17) Uani 0.686(2) 1 d PDU A 1
C33 C 0.8583(4) 0.6304(3) 0.7614(3) 0.0976(17) Uani 0.686(2) 1 d PDU A 1
C34 C 0.8145(5) 0.6972(3) 0.7471(3) 0.1071(18) Uani 0.686(2) 1 d PDU A 1
C35 C 0.9614(5) 0.6294(5) 0.7965(4) 0.113(2) Uani 0.686(2) 1 d PDU A 1
H351 H 1.0046 0.6681 0.7879 0.169 Uiso 0.686(2) 1 calc PR A 1
H352 H 1.0032 0.5903 0.7873 0.169 Uiso 0.686(2) 1 calc PR A 1
H353 H 0.9429 0.6291 0.8368 0.169 Uiso 0.686(2) 1 calc PR A 1
C36 C 0.8752(7) 0.5813(5) 0.7143(3) 0.116(3) Uani 0.686(2) 1 d PDU A 1
H361 H 0.8079 0.5759 0.6931 0.175 Uiso 0.686(2) 1 calc PR A 1
H362 H 0.8968 0.5395 0.7305 0.175 Uiso 0.686(2) 1 calc PR A 1
H363 H 0.9320 0.5969 0.6887 0.175 Uiso 0.686(2) 1 calc PR A 1
C37 C 0.8712(8) 0.7500(4) 0.7815(5) 0.119(3) Uani 0.686(2) 1 d PDU A 1
H371 H 0.8176 0.7810 0.7958 0.178 Uiso 0.686(2) 1 calc PR A 1
H372 H 0.9231 0.7729 0.7573 0.178 Uiso 0.686(2) 1 calc PR A 1
H373 H 0.9093 0.7301 0.8134 0.178 Uiso 0.686(2) 1 calc PR A 1
C38 C 0.8136(10) 0.7169(6) 0.6850(3) 0.134(3) Uani 0.686(2) 1 d PDU A 1
H381 H 0.8871 0.7276 0.6729 0.201 Uiso 0.686(2) 1 calc PR A 1
H382 H 0.7669 0.7549 0.6799 0.201 Uiso 0.686(2) 1 calc PR A 1
H383 H 0.7861 0.6808 0.6621 0.201 Uiso 0.686(2) 1 calc PR A 1
B4 B 0.2863(5) 0.7633(3) 0.7668(4) 0.0603(15) Uani 0.686(2) 1 d PDU A 1
O7 O 0.3611(4) 0.7752(2) 0.7266(2) 0.0863(13) Uani 0.686(2) 1 d PDU A 1
O8 O 0.2074(5) 0.8077(3) 0.7677(3) 0.0882(15) Uani 0.686(2) 1 d PDU A 1
C39 C 0.3398(5) 0.8379(3) 0.7019(3) 0.0898(17) Uani 0.686(2) 1 d PDU A 1
C40 C 0.2394(6) 0.8615(3) 0.7332(3) 0.105(2) Uani 0.686(2) 1 d PDU A 1
C41 C 0.4395(7) 0.8803(5) 0.7125(5) 0.138(4) Uani 0.686(2) 1 d PDU A 1
H411 H 0.4826 0.8613 0.7431 0.207 Uiso 0.686(2) 1 calc PR A 1
H412 H 0.4165 0.9242 0.7234 0.207 Uiso 0.686(2) 1 calc PR A 1
H413 H 0.4830 0.8825 0.6780 0.207 Uiso 0.686(2) 1 calc PR A 1
C42 C 0.3333(9) 0.8287(5) 0.6385(3) 0.115(3) Uani 0.686(2) 1 d PDU A 1
H421 H 0.4037 0.8145 0.6242 0.172 Uiso 0.686(2) 1 calc PR A 1
H422 H 0.3133 0.8700 0.6207 0.172 Uiso 0.686(2) 1 calc PR A 1
H423 H 0.2788 0.7957 0.6297 0.172 Uiso 0.686(2) 1 calc PR A 1
C43 C 0.2713(10) 0.9168(4) 0.7738(4) 0.133(3) Uani 0.686(2) 1 d PDU A 1
H431 H 0.3488 0.9255 0.7703 0.199 Uiso 0.686(2) 1 calc PR A 1
H432 H 0.2548 0.9040 0.8128 0.199 Uiso 0.686(2) 1 calc PR A 1
H433 H 0.2306 0.9562 0.7642 0.199 Uiso 0.686(2) 1 calc PR A 1
C44 C 0.1463(7) 0.8844(6) 0.6969(4) 0.126(3) Uani 0.686(2) 1 d PDU A 1
H441 H 0.1077 0.8466 0.6818 0.189 Uiso 0.686(2) 1 calc PR A 1
H442 H 0.1741 0.9107 0.6656 0.189 Uiso 0.686(2) 1 calc PR A 1
H443 H 0.0969 0.9106 0.7199 0.189 Uiso 0.686(2) 1 calc PR A 1
B5 B 0.0600(9) 0.6955(3) 0.9559(3) 0.0478(12) Uani 0.686(2) 1 d PDU A 1
O9 O 0.0135(4) 0.7398(2) 0.92197(17) 0.0707(10) Uani 0.686(2) 1 d PDU A 1
O10 O 0.0414(3) 0.7072(2) 1.01129(15) 0.0651(9) Uani 0.686(2) 1 d PDU A 1
C45 C -0.0285(5) 0.7919(2) 0.9572(2) 0.0815(15) Uani 0.686(2) 1 d PDU A 1
C46 C -0.0418(4) 0.7570(3) 1.0140(2) 0.0757(15) Uani 0.686(2) 1 d PDU A 1
C47 C 0.0545(7) 0.8462(3) 0.9557(4) 0.112(3) Uani 0.686(2) 1 d PDU A 1
H471 H 0.1085 0.8389 0.9854 0.168 Uiso 0.686(2) 1 calc PR A 1
H472 H 0.0186 0.8880 0.9621 0.168 Uiso 0.686(2) 1 calc PR A 1
H473 H 0.0902 0.8466 0.9187 0.168 Uiso 0.686(2) 1 calc PR A 1
C48 C -0.1290(6) 0.8180(4) 0.9295(4) 0.103(2) Uani 0.686(2) 1 d PDU A 1
H481 H -0.1092 0.8420 0.8952 0.154 Uiso 0.686(2) 1 calc PR A 1
H482 H -0.1663 0.8473 0.9557 0.154 Uiso 0.686(2) 1 calc PR A 1
H483 H -0.1768 0.7818 0.9195 0.154 Uiso 0.686(2) 1 calc PR A 1
C49 C -0.0173(7) 0.8027(4) 1.0626(3) 0.103(2) Uani 0.686(2) 1 d PDU A 1
H491 H -0.0697 0.8384 1.0627 0.155 Uiso 0.686(2) 1 calc PR A 1
H492 H 0.0557 0.8203 1.0582 0.155 Uiso 0.686(2) 1 calc PR A 1
H493 H -0.0221 0.7789 1.0984 0.155 Uiso 0.686(2) 1 calc PR A 1
C50 C -0.1494(5) 0.7233(4) 1.0245(4) 0.102(2) Uani 0.686(2) 1 d PDU A 1
H501 H -0.1524 0.7080 1.0637 0.153 Uiso 0.686(2) 1 calc PR A 1
H502 H -0.1566 0.6862 0.9988 0.153 Uiso 0.686(2) 1 calc PR A 1
H503 H -0.2085 0.7541 1.0177 0.153 Uiso 0.686(2) 1 calc PR A 1
C1A C 0.3336(5) 0.5260(4) 0.9130(3) 0.040(2) Uani 0.314(2) 1 d PDU A 2
C2A C 0.2509(6) 0.5690(3) 0.8962(3) 0.0388(19) Uani 0.314(2) 1 d PDU A 2
C3A C 0.2873(6) 0.6018(3) 0.8476(3) 0.044(2) Uani 0.314(2) 1 d PDU A 2
C4A C 0.3917(5) 0.5798(4) 0.8349(4) 0.043(2) Uani 0.314(2) 1 d PDU A 2
C5A C 0.4202(5) 0.5324(4) 0.8749(3) 0.044(2) Uani 0.314(2) 1 d PDU A 2
C6A C 0.3444(5) 0.5058(4) 0.9683(3) 0.0479(19) Uani 0.314(2) 1 d PDU A 2
C7A C 0.2567(6) 0.5210(4) 1.0060(3) 0.0437(18) Uani 0.314(2) 1 d PDU A 2
C8A C 0.1777(7) 0.5657(5) 0.9898(3) 0.040(2) Uani 0.314(2) 1 d PDU A 2
H8A H 0.1212 0.5763 1.0154 0.048 Uiso 0.314(2) 1 calc PR A 2
C9A C 0.1803(5) 0.5963(3) 0.9346(3) 0.0374(16) Uani 0.314(2) 1 d PDU A 2
C10A C 0.1296(7) 0.6566(4) 0.9170(3) 0.035(2) Uani 0.314(2) 1 d PDU A 2
C11A C 0.1654(6) 0.6879(4) 0.8676(3) 0.044(2) Uani 0.314(2) 1 d PDU A 2
H11A H 0.1316 0.7275 0.8568 0.053 Uiso 0.314(2) 1 calc PR A 2
C12A C 0.2509(6) 0.6628(3) 0.8325(3) 0.0433(18) Uani 0.314(2) 1 d PDU A 2
C13A C 0.3179(8) 0.6989(5) 0.7933(6) 0.048(3) Uani 0.314(2) 1 d PDU A 2
C14A C 0.4232(6) 0.6769(4) 0.7835(4) 0.051(2) Uani 0.314(2) 1 d PDU A 2
H14A H 0.4686 0.7025 0.7599 0.061 Uiso 0.314(2) 1 calc PR A 2
C15A C 0.4665(5) 0.6180(4) 0.8070(4) 0.052(2) Uani 0.314(2) 1 d PDU A 2
C16A C 0.5778(6) 0.5984(6) 0.8137(5) 0.062(3) Uani 0.314(2) 1 d PDU A 2
C17A C 0.6045(6) 0.5517(6) 0.8545(5) 0.052(3) Uani 0.314(2) 1 d PDU A 2
H17A H 0.6783 0.5400 0.8588 0.062 Uiso 0.314(2) 1 calc PR A 2
C18A C 0.5256(5) 0.5201(4) 0.8903(3) 0.055(2) Uani 0.314(2) 1 d PDU A 2
C19A C 0.5396(6) 0.4920(4) 0.9462(3) 0.054(2) Uani 0.314(2) 1 d PDU A 2
C20A C 0.4511(7) 0.4829(7) 0.9821(4) 0.050(3) Uani 0.314(2) 1 d PDU A 2
H20A H 0.4618 0.4608 1.0170 0.060 Uiso 0.314(2) 1 calc PR A 2
B1A B 0.2524(13) 0.4982(10) 1.0688(4) 0.070(3) Uani 0.314(2) 1 d PDU A 2
O1A O 0.1656(10) 0.5157(8) 1.0993(4) 0.077(2) Uani 0.314(2) 1 d PDU A 2
O2A O 0.3167(7) 0.4547(5) 1.0955(3) 0.0712(19) Uani 0.314(2) 1 d PDU A 2
C21A C 0.1868(9) 0.4945(6) 1.1574(4) 0.095(2) Uani 0.314(2) 1 d PDU A 2
C22A C 0.2540(8) 0.4334(5) 1.1448(4) 0.101(3) Uani 0.314(2) 1 d PDU A 2
C23A C 0.2463(14) 0.5494(8) 1.1865(7) 0.112(3) Uani 0.314(2) 1 d PDU A 2
H234 H 0.2084 0.5612 1.2214 0.168 Uiso 0.314(2) 1 calc PR A 2
H235 H 0.2491 0.5872 1.1613 0.168 Uiso 0.314(2) 1 calc PR A 2
H236 H 0.3198 0.5354 1.1956 0.168 Uiso 0.314(2) 1 calc PR A 2
C24A C 0.0803(10) 0.4859(10) 1.1867(7) 0.093(3) Uani 0.314(2) 1 d PDU A 2
H244 H 0.0436 0.5281 1.1893 0.139 Uiso 0.314(2) 1 calc PR A 2
H245 H 0.0922 0.4686 1.2248 0.139 Uiso 0.314(2) 1 calc PR A 2
H246 H 0.0354 0.4556 1.1651 0.139 Uiso 0.314(2) 1 calc PR A 2
C25A C 0.3308(12) 0.4183(9) 1.1921(5) 0.108(3) Uani 0.314(2) 1 d PDU A 2
H254 H 0.4044 0.4295 1.1806 0.163 Uiso 0.314(2) 1 calc PR A 2
H255 H 0.3269 0.3719 1.2012 0.163 Uiso 0.314(2) 1 calc PR A 2
H256 H 0.3110 0.4439 1.2256 0.163 Uiso 0.314(2) 1 calc PR A 2
C26A C 0.1909(13) 0.3733(6) 1.1276(8) 0.115(4) Uani 0.314(2) 1 d PDU A 2
H264 H 0.1147 0.3791 1.1375 0.173 Uiso 0.314(2) 1 calc PR A 2
H265 H 0.2198 0.3352 1.1475 0.173 Uiso 0.314(2) 1 calc PR A 2
H266 H 0.1975 0.3668 1.0867 0.173 Uiso 0.314(2) 1 calc PR A 2
B2A B 0.056(3) 0.6958(7) 0.9595(8) 0.058(3) Uani 0.314(2) 1 d PDU A 2
O3A O 0.0281(8) 0.7583(4) 0.9517(4) 0.0749(19) Uani 0.314(2) 1 d PDU A 2
O4A O 0.0086(7) 0.6700(4) 1.0058(3) 0.0673(18) Uani 0.314(2) 1 d PDU A 2
C27A C -0.0490(8) 0.7768(4) 0.9950(4) 0.088(3) Uani 0.314(2) 1 d PDU A 2
C28A C -0.0298(8) 0.7244(5) 1.0397(3) 0.087(2) Uani 0.314(2) 1 d PDU A 2
C29A C -0.0239(14) 0.8460(5) 1.0125(7) 0.112(3) Uani 0.314(2) 1 d PDU A 2
H294 H -0.0480 0.8760 0.9829 0.167 Uiso 0.314(2) 1 calc PR A 2
H295 H 0.0541 0.8507 1.0181 0.167 Uiso 0.314(2) 1 calc PR A 2
H296 H -0.0615 0.8560 1.0479 0.167 Uiso 0.314(2) 1 calc PR A 2
C30A C -0.1595(9) 0.7779(8) 0.9671(7) 0.103(3) Uani 0.314(2) 1 d PDU A 2
H304 H -0.1865 0.8227 0.9659 0.154 Uiso 0.314(2) 1 calc PR A 2
H305 H -0.2095 0.7508 0.9889 0.154 Uiso 0.314(2) 1 calc PR A 2
H306 H -0.1537 0.7609 0.9285 0.154 Uiso 0.314(2) 1 calc PR A 2
C31A C 0.0609(12) 0.7440(8) 1.0795(6) 0.109(4) Uani 0.314(2) 1 d PDU A 2
H314 H 0.0811 0.7893 1.0723 0.164 Uiso 0.314(2) 1 calc PR A 2
H315 H 0.1235 0.7158 1.0731 0.164 Uiso 0.314(2) 1 calc PR A 2
H316 H 0.0365 0.7395 1.1187 0.164 Uiso 0.314(2) 1 calc PR A 2
C32A C -0.1267(11) 0.7021(7) 1.0736(6) 0.102(4) Uani 0.314(2) 1 d PDU A 2
H324 H -0.1909 0.7022 1.0494 0.153 Uiso 0.314(2) 1 calc PR A 2
H325 H -0.1380 0.7318 1.1055 0.153 Uiso 0.314(2) 1 calc PR A 2
H326 H -0.1139 0.6581 1.0878 0.153 Uiso 0.314(2) 1 calc PR A 2
B3A B 0.2806(9) 0.7673(7) 0.7701(14) 0.071(3) Uani 0.314(2) 1 d PDU A 2
O5A O 0.3506(6) 0.8160(4) 0.7587(5) 0.081(2) Uani 0.314(2) 1 d PDU A 2
O6A O 0.1772(7) 0.7864(4) 0.7665(5) 0.075(2) Uani 0.314(2) 1 d PDU A 2
C33A C 0.2901(8) 0.8681(4) 0.7319(5) 0.100(2) Uani 0.314(2) 1 d PDU A 2
C34A C 0.1774(7) 0.8562(5) 0.7556(5) 0.100(2) Uani 0.314(2) 1 d PDU A 2
C35A C 0.3426(13) 0.9320(5) 0.7485(8) 0.108(4) Uani 0.314(2) 1 d PDU A 2
H354 H 0.3124 0.9673 0.7255 0.162 Uiso 0.314(2) 1 calc PR A 2
H355 H 0.4206 0.9293 0.7420 0.162 Uiso 0.314(2) 1 calc PR A 2
H356 H 0.3287 0.9407 0.7886 0.162 Uiso 0.314(2) 1 calc PR A 2
C36A C 0.3052(14) 0.8615(9) 0.6685(4) 0.109(3) Uani 0.314(2) 1 d PDU A 2
H364 H 0.3800 0.8719 0.6586 0.163 Uiso 0.314(2) 1 calc PR A 2
H365 H 0.2564 0.8916 0.6490 0.163 Uiso 0.314(2) 1 calc PR A 2
H366 H 0.2888 0.8168 0.6570 0.163 Uiso 0.314(2) 1 calc PR A 2
C37A C 0.1631(14) 0.8900(7) 0.8123(6) 0.112(5) Uani 0.314(2) 1 d PDU A 2
H374 H 0.2053 0.8672 0.8412 0.168 Uiso 0.314(2) 1 calc PR A 2
H375 H 0.0866 0.8895 0.8229 0.168 Uiso 0.314(2) 1 calc PR A 2
H376 H 0.1880 0.9351 0.8094 0.168 Uiso 0.314(2) 1 calc PR A 2
C38A C 0.0822(10) 0.8716(8) 0.7175(7) 0.107(4) Uani 0.314(2) 1 d PDU A 2
H384 H 0.0911 0.8490 0.6812 0.161 Uiso 0.314(2) 1 calc PR A 2
H385 H 0.0787 0.9186 0.7109 0.161 Uiso 0.314(2) 1 calc PR A 2
H386 H 0.0153 0.8570 0.7356 0.161 Uiso 0.314(2) 1 calc PR A 2
B4A B 0.6674(7) 0.6315(9) 0.7758(8) 0.076(3) Uani 0.314(2) 1 d PDU A 2
O7A O 0.7546(7) 0.5912(5) 0.7812(5) 0.075(2) Uani 0.314(2) 1 d PDU A 2
O8A O 0.6945(7) 0.6782(5) 0.7372(4) 0.0746(19) Uani 0.314(2) 1 d PDU A 2
C39A C 0.8484(7) 0.6344(6) 0.7825(5) 0.099(2) Uani 0.314(2) 1 d PDU A 2
C40A C 0.8092(8) 0.6911(5) 0.7468(5) 0.108(2) Uani 0.314(2) 1 d PDU A 2
C41A C 0.8737(12) 0.6481(9) 0.8441(5) 0.106(4) Uani 0.314(2) 1 d PDU A 2
H414 H 0.8067 0.6585 0.8643 0.160 Uiso 0.314(2) 1 calc PR A 2
H415 H 0.9234 0.6851 0.8466 0.160 Uiso 0.314(2) 1 calc PR A 2
H416 H 0.9072 0.6097 0.8611 0.160 Uiso 0.314(2) 1 calc PR A 2
C42A C 0.9424(9) 0.5946(8) 0.7599(7) 0.103(3) Uani 0.314(2) 1 d PDU A 2
H424 H 0.9150 0.5603 0.7349 0.154 Uiso 0.314(2) 1 calc PR A 2
H425 H 0.9815 0.5748 0.7915 0.154 Uiso 0.314(2) 1 calc PR A 2
H426 H 0.9914 0.6229 0.7386 0.154 Uiso 0.314(2) 1 calc PR A 2
C43A C 0.8146(15) 0.7546(6) 0.7796(8) 0.114(3) Uani 0.314(2) 1 d PDU A 2
H434 H 0.8820 0.7772 0.7705 0.172 Uiso 0.314(2) 1 calc PR A 2
H435 H 0.8121 0.7454 0.8202 0.172 Uiso 0.314(2) 1 calc PR A 2
H436 H 0.7532 0.7821 0.7691 0.172 Uiso 0.314(2) 1 calc PR A 2
C44A C 0.8618(13) 0.6999(10) 0.6889(6) 0.116(4) Uani 0.314(2) 1 d PDU A 2
H444 H 0.9403 0.6963 0.6927 0.175 Uiso 0.314(2) 1 calc PR A 2
H445 H 0.8433 0.7429 0.6739 0.175 Uiso 0.314(2) 1 calc PR A 2
H446 H 0.8355 0.6662 0.6631 0.175 Uiso 0.314(2) 1 calc PR A 2
B5A B 0.6583(8) 0.4791(18) 0.9658(5) 0.068(3) Uani 0.314(2) 1 d PDU A 2
O9A O 0.6807(7) 0.4826(7) 1.0212(5) 0.076(2) Uani 0.314(2) 1 d PDU A 2
O10A O 0.7460(8) 0.4690(7) 0.9335(4) 0.078(2) Uani 0.314(2) 1 d PDU A 2
C45A C 0.7938(8) 0.4645(6) 1.0290(4) 0.096(2) Uani 0.314(2) 1 d PDU A 2
C46A C 0.8390(7) 0.4800(6) 0.9706(5) 0.096(2) Uani 0.314(2) 1 d PDU A 2
C47A C 0.8362(14) 0.5046(9) 1.0779(5) 0.112(4) Uani 0.314(2) 1 d PDU A 2
H474 H 0.7786 0.5110 1.1057 0.169 Uiso 0.314(2) 1 calc PR A 2
H475 H 0.8607 0.5470 1.0639 0.169 Uiso 0.314(2) 1 calc PR A 2
H476 H 0.8968 0.4818 1.0957 0.169 Uiso 0.314(2) 1 calc PR A 2
C48A C 0.7945(14) 0.3941(7) 1.0482(7) 0.107(3) Uani 0.314(2) 1 d PDU A 2
H484 H 0.7305 0.3857 1.0715 0.160 Uiso 0.314(2) 1 calc PR A 2
H485 H 0.8597 0.3858 1.0705 0.160 Uiso 0.314(2) 1 calc PR A 2
H486 H 0.7936 0.3655 1.0151 0.160 Uiso 0.314(2) 1 calc PR A 2
C49A C 0.8665(14) 0.5518(6) 0.9655(7) 0.110(4) Uani 0.314(2) 1 d PDU A 2
H494 H 0.8185 0.5723 0.9378 0.165 Uiso 0.314(2) 1 calc PR A 2
H495 H 0.9416 0.5566 0.9531 0.165 Uiso 0.314(2) 1 calc PR A 2
H496 H 0.8572 0.5729 1.0024 0.165 Uiso 0.314(2) 1 calc PR A 2
C50A C 0.9312(10) 0.4391(9) 0.9484(7) 0.105(3) Uani 0.314(2) 1 d PDU A 2
H504 H 0.9441 0.4496 0.9086 0.158 Uiso 0.314(2) 1 calc PR A 2
H505 H 0.9127 0.3929 0.9519 0.158 Uiso 0.314(2) 1 calc PR A 2
H506 H 0.9965 0.4482 0.9704 0.158 Uiso 0.314(2) 1 calc PR A 2

loop_
_atom_site_aniso_label
_atom_site_aniso_U_11
_atom_site_aniso_U_22
_atom_site_aniso_U_33
_atom_site_aniso_U_23
_atom_site_aniso_U_13
_atom_site_aniso_U_12
C1 0.046(3) 0.034(3) 0.052(2) -0.0070(19) 0.008(2) -0.0011(19)
C2 0.049(3) 0.033(2) 0.056(3) -0.005(2) 0.008(2) 0.0049(19)
C3 0.047(3) 0.044(3) 0.045(3) -0.012(2) 0.007(2) 0.002(2)
C4 0.040(3) 0.042(2) 0.045(2) -0.0108(17) 0.001(2) -0.001(2)
C5 0.038(2) 0.040(2) 0.046(3) -0.007(2) -0.002(2) -0.0013(19)
C6 0.0461(19) 0.0405(19) 0.050(2) -0.0020(17) 0.0094(17) -0.0011(16)
C7 0.058(3) 0.043(2) 0.051(2) 0.0056(18) 0.001(2) 0.002(2)
C8 0.064(3) 0.040(3) 0.059(3) 0.003(2) 0.008(3) 0.004(2)
C9 0.044(2) 0.0337(17) 0.061(3) -0.0022(18) 0.0039(18) 0.0013(16)
C10 0.057(3) 0.036(2) 0.060(3) -0.0042(19) 0.010(2) 0.0070(19)
C11 0.043(2) 0.052(3) 0.043(3) -0.009(2) 0.0099(19) 0.0090(18)
C12 0.054(3) 0.046(2) 0.047(2) -0.0130(18) 0.013(2) 0.0030(19)
C13 0.044(2) 0.058(3) 0.045(3) -0.007(2) 0.0054(19) -0.003(2)
C14 0.047(2) 0.047(2) 0.042(2) -0.0010(18) -0.0011(19) 0.0002(19)
C15 0.0429(19) 0.051(2) 0.0406(18) -0.0058(17) 0.0012(16) 0.0012(18)
C16 0.052(3) 0.042(2) 0.039(3) -0.0015(19) 0.000(2) 0.001(2)
C17 0.041(2) 0.046(2) 0.047(2) -0.004(2) -0.0054(17) 0.0005(19)
C18 0.0388(17) 0.0390(19) 0.046(2) -0.0046(16) -0.0003(15) -0.0055(15)
C19 0.0361(19) 0.035(2) 0.051(3) -0.007(2) 0.000(2) 0.0033(17)
C20 0.042(2) 0.046(3) 0.048(3) 0.000(2) 0.0078(19) -0.009(2)
B1 0.059(3) 0.083(3) 0.053(3) 0.014(3) 0.009(2) 0.002(3)
O1 0.067(3) 0.111(3) 0.049(2) 0.016(2) 0.0053(19) 0.015(2)
O2 0.059(2) 0.121(3) 0.065(2) 0.024(2) 0.0049(17) -0.001(2)
C21 0.070(3) 0.129(4) 0.065(3) 0.024(3) 0.013(2) 0.012(3)
C22 0.075(3) 0.139(4) 0.067(3) 0.041(3) 0.014(2) 0.006(3)
C23 0.101(5) 0.135(6) 0.087(4) 0.007(4) 0.019(4) 0.020(5)
C24 0.073(3) 0.143(5) 0.074(4) 0.018(4) 0.006(3) -0.003(4)
C25 0.099(5) 0.173(7) 0.086(4) 0.014(5) 0.005(4) 0.004(5)
C26 0.096(4) 0.149(6) 0.078(4) 0.041(4) 0.021(4) -0.012(4)
B2 0.057(3) 0.055(3) 0.070(3) -0.004(2) 0.002(2) 0.010(3)
O3 0.063(2) 0.093(4) 0.083(3) 0.009(3) 0.005(2) -0.011(2)
O4 0.062(3) 0.095(3) 0.079(3) 0.013(2) 0.003(2) 0.013(2)
C27 0.074(3) 0.100(4) 0.096(3) 0.019(3) -0.013(3) 0.003(3)
C28 0.059(3) 0.115(4) 0.090(4) 0.024(3) -0.009(3) -0.000(3)
C29 0.109(5) 0.129(6) 0.104(5) 0.003(5) -0.003(4) -0.005(5)
C30 0.110(6) 0.113(6) 0.131(6) 0.006(5) -0.030(5) 0.000(5)
C31 0.092(4) 0.129(6) 0.129(5) 0.015(5) -0.015(4) -0.022(4)
C32 0.091(4) 0.152(6) 0.117(6) 0.023(5) -0.011(5) 0.018(5)
B3 0.038(2) 0.072(3) 0.055(3) -0.015(2) -0.0026(19) -0.013(2)
O5 0.054(2) 0.113(3) 0.080(3) 0.010(3) 0.012(2) -0.003(2)
O6 0.102(3) 0.096(3) 0.124(4) 0.009(3) 0.010(3) -0.007(3)
C33 0.065(3) 0.131(4) 0.098(3) -0.004(3) 0.013(3) -0.028(3)
C34 0.096(3) 0.110(4) 0.116(4) 0.000(3) 0.014(3) -0.041(3)
C35 0.076(4) 0.155(6) 0.108(5) -0.007(5) 0.010(4) -0.010(4)
C36 0.085(4) 0.158(7) 0.106(5) -0.024(5) 0.027(4) -0.024(5)
C37 0.110(5) 0.123(5) 0.124(5) -0.019(5) 0.013(5) -0.021(5)
C38 0.130(6) 0.145(6) 0.128(5) -0.005(5) 0.004(5) -0.028(6)
B4 0.067(3) 0.060(3) 0.054(3) 0.016(3) -0.009(2) -0.015(2)
O7 0.097(3) 0.071(2) 0.091(3) 0.034(2) 0.025(2) 0.015(2)
O8 0.095(3) 0.070(3) 0.099(3) 0.032(3) 0.010(3) 0.016(3)
C39 0.097(3) 0.077(3) 0.095(3) 0.048(3) 0.002(3) -0.001(3)
C40 0.120(4) 0.083(3) 0.112(4) 0.045(3) 0.001(4) 0.010(4)
C41 0.127(7) 0.123(7) 0.165(8) 0.017(7) -0.015(7) -0.008(6)
C42 0.119(6) 0.120(6) 0.105(5) 0.016(5) 0.002(5) 0.005(5)
C43 0.140(6) 0.113(5) 0.145(6) 0.015(5) 0.001(6) -0.009(5)
C44 0.123(6) 0.122(5) 0.133(6) 0.035(5) -0.005(5) 0.019(5)
B5 0.039(2) 0.047(2) 0.058(3) -0.013(2) -0.002(2) 0.005(2)
O9 0.077(2) 0.069(2) 0.066(2) -0.0052(19) 0.0066(19) 0.0298(19)
O10 0.064(2) 0.070(2) 0.0611(19) -0.0141(18) 0.0056(16) 0.0140(18)
C45 0.081(3) 0.071(3) 0.093(3) -0.018(3) 0.009(3) 0.034(3)
C46 0.068(3) 0.080(3) 0.079(3) -0.027(3) 0.013(3) 0.028(3)
C47 0.119(5) 0.075(4) 0.142(6) -0.011(4) 0.025(5) 0.019(4)
C48 0.100(5) 0.096(5) 0.111(5) -0.010(4) -0.003(4) 0.055(4)
C49 0.107(5) 0.098(4) 0.105(4) -0.041(4) 0.013(4) 0.028(4)
C50 0.083(4) 0.102(5) 0.120(5) -0.018(4) 0.029(4) 0.025(4)
C1A 0.039(5) 0.030(4) 0.052(4) -0.007(3) 0.026(4) -0.003(4)
C2A 0.043(4) 0.027(4) 0.045(5) -0.010(4) 0.012(4) 0.004(4)
C3A 0.039(5) 0.047(5) 0.046(5) -0.012(4) 0.015(4) -0.012(4)
C4A 0.025(5) 0.052(6) 0.050(5) -0.009(4) 0.014(4) -0.004(4)
C5A 0.042(4) 0.031(5) 0.060(7) -0.010(5) 0.027(5) -0.004(4)
C6A 0.036(4) 0.040(4) 0.067(5) 0.014(4) 0.013(3) 0.006(3)
C7A 0.045(4) 0.034(4) 0.052(5) 0.014(4) 0.012(4) 0.013(4)
C8A 0.037(4) 0.044(5) 0.040(5) 0.011(4) 0.011(3) 0.013(4)
C9A 0.032(3) 0.043(4) 0.038(4) 0.003(3) 0.002(3) 0.001(3)
C10A 0.031(3) 0.032(5) 0.042(5) -0.008(4) -0.010(4) 0.002(3)
C11A 0.038(4) 0.049(5) 0.045(5) 0.008(4) -0.014(4) -0.006(4)
C12A 0.047(4) 0.055(4) 0.028(3) -0.005(3) 0.003(3) -0.011(4)
C13A 0.056(7) 0.053(6) 0.035(5) -0.000(4) 0.011(5) -0.018(5)
C14A 0.055(6) 0.061(6) 0.037(4) -0.001(4) 0.000(4) -0.017(5)
C15A 0.043(4) 0.060(5) 0.055(4) -0.020(4) 0.018(3) -0.015(4)
C16A 0.063(6) 0.063(8) 0.059(8) -0.022(6) 0.022(6) -0.005(6)
C17A 0.035(5) 0.062(7) 0.058(7) -0.020(5) 0.009(5) 0.003(5)
C18A 0.049(4) 0.043(4) 0.072(5) -0.014(4) 0.009(4) 0.008(3)
C19A 0.052(6) 0.032(4) 0.077(6) -0.006(4) 0.012(5) 0.004(4)
C20A 0.048(6) 0.032(5) 0.071(7) 0.004(5) 0.007(5) 0.009(4)
B1A 0.061(5) 0.094(5) 0.055(4) 0.023(4) 0.008(4) 0.024(4)
O1A 0.058(4) 0.110(5) 0.062(4) 0.019(4) 0.010(3) 0.029(4)
O2A 0.061(4) 0.091(4) 0.062(4) 0.023(4) 0.017(3) 0.019(4)
C21A 0.080(4) 0.137(4) 0.070(4) 0.028(4) 0.013(4) 0.012(4)
C22A 0.089(5) 0.138(5) 0.077(5) 0.035(5) 0.018(4) 0.007(5)
C23A 0.099(5) 0.150(6) 0.087(5) 0.016(5) 0.011(5) 0.005(5)
C24A 0.075(5) 0.134(6) 0.069(6) 0.020(6) 0.017(5) 0.010(5)
C25A 0.087(6) 0.154(7) 0.084(6) 0.041(6) 0.019(5) -0.000(6)
C26A 0.097(7) 0.149(8) 0.100(7) 0.038(7) 0.009(7) -0.004(7)
B2A 0.053(5) 0.055(5) 0.066(4) -0.009(4) 0.007(4) 0.011(4)
O3A 0.076(4) 0.060(4) 0.088(4) -0.010(4) 0.014(4) 0.016(3)
O4A 0.063(4) 0.068(4) 0.070(4) -0.013(4) 0.023(3) 0.015(3)
C27A 0.083(4) 0.079(5) 0.102(5) -0.025(4) 0.017(5) 0.031(4)
C28A 0.079(4) 0.090(4) 0.092(4) -0.027(4) 0.022(4) 0.031(4)
C29A 0.108(6) 0.095(6) 0.132(7) -0.024(6) 0.020(6) 0.025(6)
C30A 0.096(6) 0.097(6) 0.115(6) -0.017(6) 0.009(6) 0.039(5)
C31A 0.107(7) 0.111(7) 0.109(7) -0.027(7) 0.006(7) 0.032(7)
C32A 0.089(6) 0.107(7) 0.110(7) -0.019(7) 0.030(6) 0.026(6)
B3A 0.075(5) 0.067(5) 0.072(5) 0.025(5) 0.002(5) -0.010(4)
O5A 0.083(4) 0.072(4) 0.087(4) 0.030(3) -0.003(4) -0.023(4)
O6A 0.074(4) 0.069(5) 0.082(4) 0.029(4) -0.007(4) -0.012(4)
C33A 0.107(5) 0.083(4) 0.109(5) 0.038(4) -0.006(5) -0.009(4)
C34A 0.101(5) 0.087(4) 0.112(5) 0.034(4) -0.005(4) 0.005(4)
C35A 0.115(8) 0.083(7) 0.126(8) 0.037(6) -0.011(7) -0.023(7)
C36A 0.118(6) 0.100(6) 0.109(7) 0.027(6) -0.002(6) -0.003(6)
C37A 0.106(9) 0.095(9) 0.135(10) 0.021(8) -0.015(9) 0.021(8)
C38A 0.101(8) 0.105(7) 0.116(8) 0.041(7) -0.007(7) 0.003(7)
B4A 0.064(5) 0.089(5) 0.075(5) 0.002(5) 0.004(5) -0.002(4)
O7A 0.046(4) 0.094(4) 0.084(5) -0.005(4) 0.012(4) -0.002(4)
O8A 0.084(4) 0.079(4) 0.060(4) -0.000(3) -0.013(4) -0.014(4)
C39A 0.069(4) 0.124(4) 0.104(4) -0.002(4) 0.013(4) -0.021(4)
C40A 0.098(4) 0.113(4) 0.113(4) -0.001(4) 0.012(4) -0.030(4)
C41A 0.074(6) 0.141(8) 0.104(7) -0.014(7) -0.001(6) -0.025(6)
C42A 0.059(4) 0.139(6) 0.109(6) -0.011(5) 0.015(5) -0.025(5)
C43A 0.105(7) 0.117(6) 0.121(6) -0.012(6) 0.013(7) -0.031(6)
C44A 0.104(7) 0.123(7) 0.122(6) -0.003(6) -0.006(6) -0.015(6)
B5A 0.060(5) 0.069(5) 0.077(5) -0.001(4) 0.002(4) 0.014(5)
O9A 0.061(4) 0.085(5) 0.082(4) -0.009(4) -0.002(4) 0.006(4)
O10A 0.056(5) 0.090(5) 0.088(5) -0.002(4) 0.005(4) 0.004(4)
C45A 0.077(4) 0.109(5) 0.100(4) 0.007(4) -0.006(4) 0.004(4)
C46A 0.071(4) 0.117(5) 0.101(5) 0.009(4) -0.001(4) -0.005(4)
C47A 0.109(7) 0.127(8) 0.101(7) -0.002(7) -0.002(7) -0.000(7)
C48A 0.090(6) 0.105(7) 0.125(6) 0.008(6) -0.019(6) 0.000(6)
C49A 0.092(7) 0.120(8) 0.118(8) 0.013(7) -0.001(7) -0.025(7)
C50A 0.079(6) 0.133(7) 0.104(7) 0.020(7) -0.006(6) 0.015(6)

loop_
_atom_type_symbol
_atom_type_description
_atom_type_number_in_cell
_atom_type_scat_dispersion_real
_atom_type_scat_dispersion_imag
_atom_type_scat_source
C C 224 0.0181 0.0091
; International Tables for Crystallography (1992). 
Vol. C, Tables 4.2.6.8 and 6.1.1.4
;
H H 316 0.0000 0.0000
; International Tables for Crystallography (1992). 
Vol. C, Tables 4.2.6.8 and 6.1.1.4
;
B B 20 0.0090 0.0039
; International Tables for Crystallography (1992). 
Vol. C, Tables 4.2.6.8 and 6.1.1.4
;
O O 40 0.0492 0.0322
; International Tables for Crystallography (1992). 
Vol. C, Tables 4.2.6.8 and 6.1.1.4
;

loop_
_geom_angle_atom_site_label_1
_geom_angle_atom_site_label_2
_geom_angle_atom_site_label_3
_geom_angle
C6 C1 C2 122.0(4)
C6 C1 C5 123.4(4)
C2 C1 C5 108.4(3)
C9 C2 C3 123.3(4)
C9 C2 C1 122.5(4)
C3 C2 C1 107.6(4)
C12 C3 C2 122.7(4)
C12 C3 C4 122.0(4)
C2 C3 C4 108.3(4)
C15 C4 C3 122.6(4)
C15 C4 C5 122.9(4)
C3 C4 C5 108.5(4)
C18 C5 C4 123.1(4)
C18 C5 C1 122.4(4)
C4 C5 C1 107.2(3)
C1 C6 C20 114.6(4)
C1 C6 C7 117.0(3)
C20 C6 C7 127.1(4)
C8 C7 C6 119.1(4)
C8 C7 B1 118.2(4)
C6 C7 B1 122.3(4)
C7 C8 C9 122.5(5)
C7 C8 H8 118.8
C9 C8 H8 118.8
C2 C9 C8 115.0(4)
C2 C9 C10 115.2(4)
C8 C9 C10 128.8(4)
C11 C10 C9 120.1(4)
C11 C10 B2 115.6(5)
C9 C10 B2 123.5(4)
C10 C11 C12 122.5(4)
C10 C11 H11 118.8
C12 C11 H11 118.8
C3 C12 C13 117.0(4)
C3 C12 C11 114.6(4)
C13 C12 C11 126.7(4)
C14 C13 C12 119.0(4)
C14 C13 B3 120.5(4)
C12 C13 B3 119.8(4)
C13 C14 C15 123.2(4)
C13 C14 H14 118.4
C15 C14 H14 118.4
C4 C15 C14 115.0(4)
C4 C15 C16 115.0(4)
C14 C15 C16 128.5(4)
C17 C16 C15 120.5(4)
C17 C16 B4 117.7(4)
C15 C16 B4 121.7(4)
C16 C17 C18 122.7(4)
C16 C17 H17 118.7
C18 C17 H17 118.7
C5 C18 C17 114.0(4)
C5 C18 C19 115.8(4)
C17 C18 C19 128.8(4)
C20 C19 C18 119.9(4)
C20 C19 B5 119.3(4)
C18 C19 B5 120.2(4)
C19 C20 C6 122.8(4)
C19 C20 H20 118.6
C6 C20 H20 118.6
O1 B1 O2 113.2(4)
O1 B1 C7 123.6(4)
O2 B1 C7 123.1(4)
B1 O1 C21 107.4(4)
B1 O2 C22 106.7(4)
O1 C21 C24 107.9(5)
O1 C21 C23 107.3(5)
C24 C21 C23 107.5(5)
O1 C21 C22 100.7(4)
C24 C21 C22 116.4(5)
C23 C21 C22 116.2(5)
O2 C22 C25 109.8(5)
O2 C22 C26 107.5(5)
C25 C22 C26 110.4(5)
O2 C22 C21 102.2(3)
C25 C22 C21 110.3(5)
C26 C22 C21 116.1(5)
C21 C23 H231 109.5
C21 C23 H232 109.5
H231 C23 H232 109.5
C21 C23 H233 109.5
H231 C23 H233 109.5
H232 C23 H233 109.5
C21 C24 H241 109.5
C21 C24 H242 109.5
H241 C24 H242 109.5
C21 C24 H243 109.5
H241 C24 H243 109.5
H242 C24 H243 109.5
C22 C25 H251 109.5
C22 C25 H252 109.5
H251 C25 H252 109.5
C22 C25 H253 109.5
H251 C25 H253 109.5
H252 C25 H253 109.5
C22 C26 H261 109.5
C22 C26 H262 109.5
H261 C26 H262 109.5
C22 C26 H263 109.5
H261 C26 H263 109.5
H262 C26 H263 109.5
O4 B2 O3 112.9(4)
O4 B2 C10 120.2(5)
O3 B2 C10 127.0(5)
B2 O3 C27 108.8(4)
B2 O4 C28 107.0(4)
O3 C27 C29 108.2(5)
O3 C27 C28 102.1(4)
C29 C27 C28 117.7(5)
O3 C27 C30 105.4(5)
C29 C27 C30 106.6(5)
C28 C27 C30 115.9(6)
O4 C28 C32 110.0(5)
O4 C28 C27 103.5(4)
C32 C28 C27 117.7(5)
O4 C28 C31 105.6(5)
C32 C28 C31 109.3(5)
C27 C28 C31 110.1(5)
C27 C29 H291 109.5
C27 C29 H292 109.5
H291 C29 H292 109.5
C27 C29 H293 109.5
H291 C29 H293 109.5
H292 C29 H293 109.5
C27 C30 H301 109.5
C27 C30 H302 109.5
H301 C30 H302 109.5
C27 C30 H303 109.5
H301 C30 H303 109.5
H302 C30 H303 109.5
C28 C31 H311 109.5
C28 C31 H312 109.5
H311 C31 H312 109.5
C28 C31 H313 109.5
H311 C31 H313 109.5
H312 C31 H313 109.5
C28 C32 H321 109.5
C28 C32 H322 109.5
H321 C32 H322 109.5
C28 C32 H323 109.5
H321 C32 H323 109.5
H322 C32 H323 109.5
O6 B3 O5 110.8(4)
O6 B3 C13 117.9(5)
O5 B3 C13 129.4(5)
B3 O5 C33 107.6(4)
B3 O6 C34 106.8(4)
O5 C33 C34 101.6(4)
O5 C33 C36 106.2(5)
C34 C33 C36 119.3(6)
O5 C33 C35 107.0(5)
C34 C33 C35 115.8(6)
C36 C33 C35 105.9(5)
O6 C34 C33 105.4(4)
O6 C34 C38 106.9(6)
C33 C34 C38 117.3(6)
O6 C34 C37 106.3(6)
C33 C34 C37 111.2(6)
C38 C34 C37 109.1(6)
C33 C35 H351 109.5
C33 C35 H352 109.5
H351 C35 H352 109.5
C33 C35 H353 109.5
H351 C35 H353 109.5
H352 C35 H353 109.5
C33 C36 H361 109.5
C33 C36 H362 109.5
H361 C36 H362 109.5
C33 C36 H363 109.5
H361 C36 H363 109.5
H362 C36 H363 109.5
C34 C37 H371 109.5
C34 C37 H372 109.5
H371 C37 H372 109.5
C34 C37 H373 109.5
H371 C37 H373 109.5
H372 C37 H373 109.5
C34 C38 H381 109.5
C34 C38 H382 109.5
H381 C38 H382 109.5
C34 C38 H383 109.5
H381 C38 H383 109.5
H382 C38 H383 109.5
O8 B4 O7 112.8(4)
O8 B4 C16 122.4(5)
O7 B4 C16 124.5(5)
B4 O7 C39 108.8(4)
B4 O8 C40 108.5(4)
O7 C39 C42 107.5(5)
O7 C39 C40 103.8(4)
C42 C39 C40 118.4(5)
O7 C39 C41 107.2(5)
C42 C39 C41 106.0(5)
C40 C39 C41 113.3(6)
O8 C40 C44 110.7(6)
O8 C40 C39 104.8(4)
C44 C40 C39 116.5(6)
O8 C40 C43 106.7(5)
C44 C40 C43 108.6(6)
C39 C40 C43 109.2(6)
C39 C41 H411 109.5
C39 C41 H412 109.5
H411 C41 H412 109.5
C39 C41 H413 109.5
H411 C41 H413 109.5
H412 C41 H413 109.5
C39 C42 H421 109.5
C39 C42 H422 109.5
H421 C42 H422 109.5
C39 C42 H423 109.5
H421 C42 H423 109.5
H422 C42 H423 109.5
C40 C43 H431 109.5
C40 C43 H432 109.5
H431 C43 H432 109.5
C40 C43 H433 109.5
H431 C43 H433 109.5
H432 C43 H433 109.5
C40 C44 H441 109.5
C40 C44 H442 109.5
H441 C44 H442 109.5
C40 C44 H443 109.5
H441 C44 H443 109.5
H442 C44 H443 109.5
O9 B5 O10 112.6(3)
O9 B5 C19 127.1(4)
O10 B5 C19 119.9(5)
B5 O9 C45 108.1(4)
B5 O10 C46 106.8(4)
O9 C45 C48 108.0(5)
O9 C45 C47 106.6(5)
C48 C45 C47 106.7(5)
O9 C45 C46 101.3(3)
C48 C45 C46 117.4(5)
C47 C45 C46 116.0(5)
O10 C46 C49 109.2(5)
O10 C46 C50 107.9(5)
C49 C46 C50 109.5(5)
O10 C46 C45 102.4(3)
C49 C46 C45 110.7(5)
C50 C46 C45 116.7(5)
C45 C47 H471 109.5
C45 C47 H472 109.5
H471 C47 H472 109.5
C45 C47 H473 109.5
H471 C47 H473 109.5
H472 C47 H473 109.5
C45 C48 H481 109.5
C45 C48 H482 109.5
H481 C48 H482 109.5
C45 C48 H483 109.5
H481 C48 H483 109.5
H482 C48 H483 109.5
C46 C49 H491 109.5
C46 C49 H492 109.5
H491 C49 H492 109.5
C46 C49 H493 109.5
H491 C49 H493 109.5
H492 C49 H493 109.5
C46 C50 H501 109.5
C46 C50 H502 109.5
H501 C50 H502 109.5
C46 C50 H503 109.5
H501 C50 H503 109.5
H502 C50 H503 109.5
C6A C1A C5A 124.1(5)
C6A C1A C2A 121.8(5)
C5A C1A C2A 108.4(5)
C9A C2A C3A 123.0(5)
C9A C2A C1A 122.1(5)
C3A C2A C1A 107.3(5)
C12A C3A C4A 122.6(5)
C12A C3A C2A 122.9(5)
C4A C3A C2A 108.4(5)
C15A C4A C3A 122.5(5)
C15A C4A C5A 123.2(5)
C3A C4A C5A 108.1(5)
C18A C5A C4A 122.9(6)
C18A C5A C1A 122.4(6)
C4A C5A C1A 107.7(4)
C1A C6A C7A 116.7(5)
C1A C6A C20A 113.7(5)
C7A C6A C20A 128.5(6)
C8A C7A C6A 120.1(5)
C8A C7A B1A 115.8(6)
C6A C7A B1A 123.4(6)
C7A C8A C9A 121.1(6)
C7A C8A H8A 119.4
C9A C8A H8A 119.4
C2A C9A C8A 115.5(5)
C2A C9A C10A 115.8(5)
C8A C9A C10A 128.2(5)
C11A C10A C9A 119.5(6)
C11A C10A B2A 118.5(6)
C9A C10A B2A 120.3(7)
C10A C11A C12A 123.0(6)
C10A C11A H11A 118.5
C12A C11A H11A 118.5
C3A C12A C11A 114.6(5)
C3A C12A C13A 116.4(6)
C11A C12A C13A 127.2(6)
C14A C13A C12A 118.4(6)
C14A C13A B3A 120.1(7)
C12A C13A B3A 120.8(8)
C13A C14A C15A 123.7(6)
C13A C14A H14A 118.1
C15A C14A H14A 118.1
C4A C15A C14A 114.4(5)
C4A C15A C16A 115.3(5)
C14A C15A C16A 129.3(6)
C17A C16A C15A 119.5(6)
C17A C16A B4A 121.3(7)
C15A C16A B4A 119.2(7)
C16A C17A C18A 123.4(7)
C16A C17A H17A 118.3
C18A C17A H17A 118.3
C5A C18A C17A 113.8(6)
C5A C18A C19A 115.2(5)
C17A C18A C19A 129.1(7)
C20A C19A C18A 120.7(6)
C20A C19A B5A 122.4(8)
C18A C19A B5A 116.6(9)
C19A C20A C6A 122.6(7)
C19A C20A H20A 118.7
C6A C20A H20A 118.7
O1A B1A O2A 113.3(5)
O1A B1A C7A 117.4(8)
O2A B1A C7A 128.5(8)
B1A O1A C21A 106.3(5)
B1A O2A C22A 104.9(5)
O1A C21A C24A 108.0(7)
O1A C21A C23A 106.9(7)
C24A C21A C23A 107.9(6)
O1A C21A C22A 99.1(5)
C24A C21A C22A 118.1(7)
C23A C21A C22A 115.7(7)
O2A C22A C25A 108.6(6)
O2A C22A C26A 107.6(6)
C25A C22A C26A 111.0(7)
O2A C22A C21A 101.3(5)
C25A C22A C21A 111.5(7)
C26A C22A C21A 116.0(7)
C21A C23A H234 109.5
C21A C23A H235 109.5
H234 C23A H235 109.5
C21A C23A H236 109.5
H234 C23A H236 109.5
H235 C23A H236 109.5
C21A C24A H244 109.5
C21A C24A H245 109.5
H244 C24A H245 109.5
C21A C24A H246 109.5
H244 C24A H246 109.5
H245 C24A H246 109.5
C22A C25A H254 109.5
C22A C25A H255 109.5
H254 C25A H255 109.5
C22A C25A H256 109.5
H254 C25A H256 109.5
H255 C25A H256 109.5
C22A C26A H264 109.5
C22A C26A H265 109.5
H264 C26A H265 109.5
C22A C26A H266 109.5
H264 C26A H266 109.5
H265 C26A H266 109.5
O3A B2A O4A 112.0(5)
O3A B2A C10A 123.3(7)
O4A B2A C10A 124.6(7)
B2A O3A C27A 108.9(5)
B2A O4A C28A 106.7(6)
O3A C27A C29A 107.7(7)
O3A C27A C30A 106.9(6)
C29A C27A C30A 106.9(6)
O3A C27A C28A 101.5(4)
C29A C27A C28A 116.2(7)
C30A C27A C28A 116.8(7)
O4A C28A C32A 108.6(6)
O4A C28A C31A 107.6(6)
C32A C28A C31A 109.8(6)
O4A C28A C27A 102.3(4)
C32A C28A C27A 117.1(7)
C31A C28A C27A 110.8(7)
C27A C29A H294 109.5
C27A C29A H295 109.5
H294 C29A H295 109.5
C27A C29A H296 109.5
H294 C29A H296 109.5
H295 C29A H296 109.5
C27A C30A H304 109.5
C27A C30A H305 109.5
H304 C30A H305 109.5
C27A C30A H306 109.5
H304 C30A H306 109.5
H305 C30A H306 109.5
C28A C31A H314 109.5
C28A C31A H315 109.5
H314 C31A H315 109.5
C28A C31A H316 109.5
H314 C31A H316 109.5
H315 C31A H316 109.5
C28A C32A H324 109.5
C28A C32A H325 109.5
H324 C32A H325 109.5
C28A C32A H326 109.5
H324 C32A H326 109.5
H325 C32A H326 109.5
O6A B3A O5A 112.5(5)
O6A B3A C13A 124.1(8)
O5A B3A C13A 122.8(9)
B3A O5A C33A 107.6(5)
B3A O6A C34A 107.3(5)
O5A C33A C36A 107.6(7)
O5A C33A C35A 107.8(7)
C36A C33A C35A 106.3(6)
O5A C33A C34A 101.2(4)
C36A C33A C34A 117.5(7)
C35A C33A C34A 115.8(7)
O6A C34A C38A 107.9(7)
O6A C34A C37A 107.1(6)
C38A C34A C37A 109.8(6)
O6A C34A C33A 103.0(5)
C38A C34A C33A 117.4(7)
C37A C34A C33A 111.0(7)
C33A C35A H354 109.5
C33A C35A H355 109.5
H354 C35A H355 109.5
C33A C35A H356 109.5
H354 C35A H356 109.5
H355 C35A H356 109.5
C33A C36A H364 109.5
C33A C36A H365 109.5
H364 C36A H365 109.5
C33A C36A H366 109.5
H364 C36A H366 109.5
H365 C36A H366 109.5
C34A C37A H374 109.5
C34A C37A H375 109.5
H374 C37A H375 109.5
C34A C37A H376 109.5
H374 C37A H376 109.5
H375 C37A H376 109.5
C34A C38A H384 109.5
C34A C38A H385 109.5
H384 C38A H385 109.5
C34A C38A H386 109.5
H384 C38A H386 109.5
H385 C38A H386 109.5
O8A B4A O7A 107.1(7)
O8A B4A C16A 148.6(8)
O7A B4A C16A 103.9(8)
B4A O7A C39A 105.1(6)
B4A O8A C40A 105.2(5)
O7A C39A C41A 107.3(7)
O7A C39A C40A 101.6(4)
C41A C39A C40A 117.2(7)
O7A C39A C42A 105.8(6)
C41A C39A C42A 106.2(6)
C40A C39A C42A 117.6(7)
O8A C40A C39A 104.9(4)
O8A C40A C43A 106.1(7)
C39A C40A C43A 111.2(7)
O8A C40A C44A 107.3(7)
C39A C40A C44A 116.9(7)
C43A C40A C44A 109.6(6)
C39A C41A H414 109.5
C39A C41A H415 109.5
H414 C41A H415 109.5
C39A C41A H416 109.5
H414 C41A H416 109.5
H415 C41A H416 109.5
C39A C42A H424 109.5
C39A C42A H425 109.5
H424 C42A H425 109.5
C39A C42A H426 109.5
H424 C42A H426 109.5
H425 C42A H426 109.5
C40A C43A H434 109.5
C40A C43A H435 109.5
H434 C43A H435 109.5
C40A C43A H436 109.5
H434 C43A H436 109.5
H435 C43A H436 109.5
C40A C44A H444 109.5
C40A C44A H445 109.5
H444 C44A H445 109.5
C40A C44A H446 109.5
H444 C44A H446 109.5
H445 C44A H446 109.5
O9A B5A O10A 113.2(5)
O9A B5A C19A 118.3(9)
O10A B5A C19A 128.3(9)
B5A O9A C45A 108.0(5)
B5A O10A C46A 105.9(6)
O9A C45A C47A 106.9(7)
O9A C45A C48A 106.6(7)
C47A C45A C48A 106.8(6)
O9A C45A C46A 100.7(5)
C47A C45A C46A 116.8(7)
C48A C45A C46A 118.0(7)
O10A C46A C50A 107.5(7)
O10A C46A C49A 106.2(7)
C50A C46A C49A 110.1(6)
O10A C46A C45A 102.7(5)
C50A C46A C45A 118.4(7)
C49A C46A C45A 110.9(7)
C45A C47A H474 109.5
C45A C47A H475 109.5
H474 C47A H475 109.5
C45A C47A H476 109.5
H474 C47A H476 109.5
H475 C47A H476 109.5
C45A C48A H484 109.5
C45A C48A H485 109.5
H484 C48A H485 109.5
C45A C48A H486 109.5
H484 C48A H486 109.5
H485 C48A H486 109.5
C46A C49A H494 109.5
C46A C49A H495 109.5
H494 C49A H495 109.5
C46A C49A H496 109.5
H494 C49A H496 109.5
H495 C49A H496 109.5
C46A C50A H504 109.5
C46A C50A H505 109.5
H504 C50A H505 109.5
C46A C50A H506 109.5
H504 C50A H506 109.5
H505 C50A H506 109.5

loop_
_geom_bond_atom_site_label_1
_geom_bond_atom_site_label_2
_geom_bond_distance
C1 C6 1.374(5)
C1 C2 1.412(5)
C1 C5 1.413(5)
C2 C9 1.384(5)
C2 C3 1.401(5)
C3 C12 1.383(5)
C3 C4 1.405(5)
C4 C15 1.383(5)
C4 C5 1.406(5)
C5 C18 1.379(5)
C6 C20 1.441(5)
C6 C7 1.451(5)
C7 C8 1.401(6)
C7 B1 1.577(5)
C8 C9 1.448(5)
C8 H8 0.9500
C9 C10 1.451(5)
C10 C11 1.403(5)
C10 B2 1.567(6)
C11 C12 1.449(5)
C11 H11 0.9500
C12 C13 1.442(5)
C13 C14 1.397(5)
C13 B3 1.568(5)
C14 C15 1.435(5)
C14 H14 0.9500
C15 C16 1.450(5)
C16 C17 1.391(5)
C16 B4 1.565(5)
C17 C18 1.446(5)
C17 H17 0.9500
C18 C19 1.456(5)
C19 C20 1.400(5)
C19 B5 1.571(5)
C20 H20 0.9500
B1 O1 1.343(6)
B1 O2 1.350(5)
O1 C21 1.462(6)
O2 C22 1.450(5)
C21 C24 1.506(6)
C21 C23 1.511(6)
C21 C22 1.544(7)
C22 C25 1.502(6)
C22 C26 1.526(6)
C23 H231 0.9800
C23 H232 0.9800
C23 H233 0.9800
C24 H241 0.9800
C24 H242 0.9800
C24 H243 0.9800
C25 H251 0.9800
C25 H252 0.9800
C25 H253 0.9800
C26 H261 0.9800
C26 H262 0.9800
C26 H263 0.9800
B2 O4 1.344(6)
B2 O3 1.344(6)
O3 C27 1.444(6)
O4 C28 1.450(6)
C27 C29 1.505(6)
C27 C28 1.525(7)
C27 C30 1.532(6)
C28 C32 1.507(6)
C28 C31 1.535(7)
C29 H291 0.9800
C29 H292 0.9800
C29 H293 0.9800
C30 H301 0.9800
C30 H302 0.9800
C30 H303 0.9800
C31 H311 0.9800
C31 H312 0.9800
C31 H313 0.9800
C32 H321 0.9800
C32 H322 0.9800
C32 H323 0.9800
B3 O6 1.336(6)
B3 O5 1.349(5)
O5 C33 1.450(6)
O6 C34 1.462(6)
C33 C34 1.514(7)
C33 C36 1.518(6)
C33 C35 1.523(6)
C34 C38 1.525(6)
C34 C37 1.528(6)
C35 H351 0.9800
C35 H352 0.9800
C35 H353 0.9800
C36 H361 0.9800
C36 H362 0.9800
C36 H363 0.9800
C37 H371 0.9800
C37 H372 0.9800
C37 H373 0.9800
C38 H381 0.9800
C38 H382 0.9800
C38 H383 0.9800
B4 O8 1.337(6)
B4 O7 1.350(6)
O7 C39 1.439(5)
O8 C40 1.431(6)
C39 C42 1.512(6)
C39 C40 1.527(7)
C39 C41 1.532(6)
C40 C44 1.512(6)
C40 C43 1.540(7)
C41 H411 0.9800
C41 H412 0.9800
C41 H413 0.9800
C42 H421 0.9800
C42 H422 0.9800
C42 H423 0.9800
C43 H431 0.9800
C43 H432 0.9800
C43 H433 0.9800
C44 H441 0.9800
C44 H442 0.9800
C44 H443 0.9800
B5 O9 1.342(6)
B5 O10 1.352(5)
O9 C45 1.455(5)
O10 C46 1.454(5)
C45 C48 1.506(6)
C45 C47 1.518(6)
C45 C46 1.530(7)
C46 C49 1.514(6)
C46 C50 1.523(6)
C47 H471 0.9800
C47 H472 0.9800
C47 H473 0.9800
C48 H481 0.9800
C48 H482 0.9800
C48 H483 0.9800
C49 H491 0.9800
C49 H492 0.9800
C49 H493 0.9800
C50 H501 0.9800
C50 H502 0.9800
C50 H503 0.9800
C1A C6A 1.378(6)
C1A C5A 1.406(6)
C1A C2A 1.410(6)
C2A C9A 1.380(6)
C2A C3A 1.406(6)
C3A C12A 1.379(7)
C3A C4A 1.403(6)
C4A C15A 1.383(6)
C4A C5A 1.403(6)
C5A C18A 1.379(6)
C6A C7A 1.440(6)
C6A C20A 1.441(6)
C7A C8A 1.397(6)
C7A B1A 1.556(7)
C8A C9A 1.449(6)
C8A H8A 0.9500
C9A C10A 1.450(6)
C10A C11A 1.406(7)
C10A B2A 1.578(7)
C11A C12A 1.442(6)
C11A H11A 0.9500
C12A C13A 1.448(6)
C13A C14A 1.400(7)
C13A B3A 1.580(7)
C14A C15A 1.436(6)
C14A H14A 0.9500
C15A C16A 1.447(6)
C16A C17A 1.400(7)
C16A B4A 1.581(7)
C17A C18A 1.448(6)
C17A H17A 0.9500
C18A C19A 1.453(6)
C19A C20A 1.398(7)
C19A B5A 1.564(7)
C20A H20A 0.9500
B1A O1A 1.345(7)
B1A O2A 1.354(7)
O1A C21A 1.465(7)
O2A C22A 1.468(7)
C21A C24A 1.500(7)
C21A C23A 1.513(7)
C21A C22A 1.537(8)
C22A C25A 1.501(7)
C22A C26A 1.518(7)
C23A H234 0.9800
C23A H235 0.9800
C23A H236 0.9800
C24A H244 0.9800
C24A H245 0.9800
C24A H246 0.9800
C25A H254 0.9800
C25A H255 0.9800
C25A H256 0.9800
C26A H264 0.9800
C26A H265 0.9800
C26A H266 0.9800
B2A O3A 1.343(7)
B2A O4A 1.350(7)
O3A C27A 1.452(7)
O4A C28A 1.454(7)
C27A C29A 1.513(7)
C27A C30A 1.519(7)
C27A C28A 1.528(8)
C28A C32A 1.514(7)
C28A C31A 1.520(7)
C29A H294 0.9800
C29A H295 0.9800
C29A H296 0.9800
C30A H304 0.9800
C30A H305 0.9800
C30A H306 0.9800
C31A H314 0.9800
C31A H315 0.9800
C31A H316 0.9800
C32A H324 0.9800
C32A H325 0.9800
C32A H326 0.9800
B3A O6A 1.343(7)
B3A O5A 1.351(7)
O5A C33A 1.453(7)
O6A C34A 1.459(7)
C33A C36A 1.515(7)
C33A C35A 1.518(7)
C33A C34A 1.525(8)
C34A C38A 1.518(7)
C34A C37A 1.520(7)
C35A H354 0.9800
C35A H355 0.9800
C35A H356 0.9800
C36A H364 0.9800
C36A H365 0.9800
C36A H366 0.9800
C37A H374 0.9800
C37A H375 0.9800
C37A H376 0.9800
C38A H384 0.9800
C38A H385 0.9800
C38A H386 0.9800
B4A O8A 1.366(7)
B4A O7A 1.368(7)
O7A C39A 1.463(7)
O8A C40A 1.463(7)
C39A C41A 1.515(7)
C39A C40A 1.518(8)
C39A C42A 1.521(7)
C40A C43A 1.520(7)
C40A C44A 1.525(7)
C41A H414 0.9800
C41A H415 0.9800
C41A H416 0.9800
C42A H424 0.9800
C42A H425 0.9800
C42A H426 0.9800
C43A H434 0.9800
C43A H435 0.9800
C43A H436 0.9800
C44A H444 0.9800
C44A H445 0.9800
C44A H446 0.9800
B5A O9A 1.341(7)
B5A O10A 1.344(7)
O9A C45A 1.461(7)
O10A C46A 1.465(7)
C45A C47A 1.514(7)
C45A C48A 1.516(7)
C45A C46A 1.524(8)
C46A C50A 1.512(7)
C46A C49A 1.520(7)
C47A H474 0.9800
C47A H475 0.9800
C47A H476 0.9800
C48A H484 0.9800
C48A H485 0.9800
C48A H486 0.9800
C49A H494 0.9800
C49A H495 0.9800
C49A H496 0.9800
C50A H504 0.9800
C50A H505 0.9800
C50A H506 0.9800

loop_
_geom_torsion_atom_site_label_1
_geom_torsion_atom_site_label_2
_geom_torsion_atom_site_label_3
_geom_torsion_atom_site_label_4
_geom_torsion
C6 C1 C2 C9 -1.2(7)
C5 C1 C2 C9 151.8(4)
C6 C1 C2 C3 -153.5(4)
C5 C1 C2 C3 -0.5(5)
C9 C2 C3 C12 0.0(7)
C1 C2 C3 C12 152.0(4)
C9 C2 C3 C4 -151.1(4)
C1 C2 C3 C4 0.9(5)
C12 C3 C4 C15 0.9(7)
C2 C3 C4 C15 152.2(4)
C12 C3 C4 C5 -152.3(4)
C2 C3 C4 C5 -1.0(5)
C15 C4 C5 C18 -1.7(7)
C3 C4 C5 C18 151.4(4)
C15 C4 C5 C1 -152.5(4)
C3 C4 C5 C1 0.6(5)
C6 C1 C5 C18 1.5(7)
C2 C1 C5 C18 -151.0(4)
C6 C1 C5 C4 152.5(4)
C2 C1 C5 C4 -0.1(5)
C2 C1 C6 C20 156.6(4)
C5 C1 C6 C20 7.7(7)
C2 C1 C6 C7 -11.1(6)
C5 C1 C6 C7 -160.1(4)
C1 C6 C7 C8 12.9(7)
C20 C6 C7 C8 -153.1(5)
C1 C6 C7 B1 -174.8(5)
C20 C6 C7 B1 19.2(8)
C6 C7 C8 C9 -2.8(8)
B1 C7 C8 C9 -175.5(6)
C3 C2 C9 C8 159.2(5)
C1 C2 C9 C8 11.2(7)
C3 C2 C9 C10 -10.6(6)
C1 C2 C9 C10 -158.5(4)
C7 C8 C9 C2 -9.0(8)
C7 C8 C9 C10 159.0(5)
C2 C9 C10 C11 11.3(7)
C8 C9 C10 C11 -156.8(5)
C2 C9 C10 B2 -179.5(7)
C8 C9 C10 B2 12.4(9)
C9 C10 C11 C12 -2.0(8)
B2 C10 C11 C12 -172.1(7)
C2 C3 C12 C13 -156.6(5)
C4 C3 C12 C13 -9.4(7)
C2 C3 C12 C11 9.5(7)
C4 C3 C12 C11 156.7(4)
C10 C11 C12 C3 -8.3(7)
C10 C11 C12 C13 156.2(6)
C3 C12 C13 C14 8.4(8)
C11 C12 C13 C14 -155.8(5)
C3 C12 C13 B3 179.1(5)
C11 C12 C13 B3 14.9(9)
C12 C13 C14 C15 0.9(9)
B3 C13 C14 C15 -169.7(5)
C3 C4 C15 C14 8.2(6)
C5 C4 C15 C14 157.6(4)
C3 C4 C15 C16 -159.0(5)
C5 C4 C15 C16 -9.6(7)
C13 C14 C15 C4 -9.1(7)
C13 C14 C15 C16 156.1(6)
C4 C15 C16 C17 9.6(8)
C14 C15 C16 C17 -155.5(5)
C4 C15 C16 B4 -173.6(7)
C14 C15 C16 B4 21.3(10)
C15 C16 C17 C18 1.2(9)
B4 C16 C17 C18 -175.8(6)
C4 C5 C18 C17 12.3(6)
C1 C5 C18 C17 158.7(4)
C4 C5 C18 C19 -155.1(4)
C1 C5 C18 C19 -8.7(6)
C16 C17 C18 C5 -12.0(7)
C16 C17 C18 C19 153.4(5)
C5 C18 C19 C20 6.3(6)
C17 C18 C19 C20 -158.8(4)
C5 C18 C19 B5 177.8(6)
C17 C18 C19 B5 12.7(8)
C18 C19 C20 C6 3.0(7)
B5 C19 C20 C6 -168.6(6)
C1 C6 C20 C19 -9.8(7)
C7 C6 C20 C19 156.5(5)
C8 C7 B1 O1 -164.4(8)
C6 C7 B1 O1 23.2(11)
C8 C7 B1 O2 17.4(11)
C6 C7 B1 O2 -155.0(7)
O2 B1 O1 C21 10.6(10)
C7 B1 O1 C21 -167.7(7)
O1 B1 O2 C22 10.5(10)
C7 B1 O2 C22 -171.1(7)
B1 O1 C21 C24 -147.8(7)
B1 O1 C21 C23 96.7(7)
B1 O1 C21 C22 -25.3(7)
B1 O2 C22 C25 -142.7(7)
B1 O2 C22 C26 97.2(7)
B1 O2 C22 C21 -25.5(7)
O1 C21 C22 O2 30.2(6)
C24 C21 C22 O2 146.5(6)
C23 C21 C22 O2 -85.2(6)
O1 C21 C22 C25 147.0(6)
C24 C21 C22 C25 -96.7(7)
C23 C21 C22 C25 31.6(7)
O1 C21 C22 C26 -86.4(6)
C24 C21 C22 C26 29.9(7)
C23 C21 C22 C26 158.2(6)
C11 C10 B2 O4 -15.1(13)
C9 C10 B2 O4 175.2(7)
C11 C10 B2 O3 166.1(10)
C9 C10 B2 O3 -3.6(15)
O4 B2 O3 C27 -4.6(12)
C10 B2 O3 C27 174.3(9)
O3 B2 O4 C28 -11.5(12)
C10 B2 O4 C28 169.6(8)
B2 O3 C27 C29 142.3(8)
B2 O3 C27 C28 17.5(9)
B2 O3 C27 C30 -104.0(9)
B2 O4 C28 C32 148.1(8)
B2 O4 C28 C27 21.5(8)
B2 O4 C28 C31 -94.2(8)
O3 C27 C28 O4 -23.2(6)
C29 C27 C28 O4 -141.4(6)
C30 C27 C28 O4 90.7(6)
O3 C27 C28 C32 -144.7(6)
C29 C27 C28 C32 97.1(8)
C30 C27 C28 C32 -30.7(8)
O3 C27 C28 C31 89.3(6)
C29 C27 C28 C31 -29.0(8)
C30 C27 C28 C31 -156.8(6)
C14 C13 B3 O6 16.0(10)
C12 C13 B3 O6 -154.5(7)
C14 C13 B3 O5 178.5(7)
C12 C13 B3 O5 8.0(11)
O6 B3 O5 C33 -30.2(8)
C13 B3 O5 C33 166.3(7)
O5 B3 O6 C34 22.1(9)
C13 B3 O6 C34 -172.4(6)
B3 O5 C33 C34 24.1(7)
B3 O5 C33 C36 -101.3(7)
B3 O5 C33 C35 145.9(6)
B3 O6 C34 C33 -5.6(8)
B3 O6 C34 C38 119.9(7)
B3 O6 C34 C37 -123.7(7)
O5 C33 C34 O6 -10.9(6)
C36 C33 C34 O6 105.3(7)
C35 C33 C34 O6 -126.4(6)
O5 C33 C34 C38 -129.7(7)
C36 C33 C34 C38 -13.5(8)
C35 C33 C34 C38 114.8(7)
O5 C33 C34 C37 103.8(6)
C36 C33 C34 C37 -140.0(6)
C35 C33 C34 C37 -11.7(8)
C17 C16 B4 O8 -5.0(13)
C15 C16 B4 O8 178.1(8)
C17 C16 B4 O7 -178.2(8)
C15 C16 B4 O7 4.9(14)
O8 B4 O7 C39 7.8(11)
C16 B4 O7 C39 -178.4(8)
O7 B4 O8 C40 -12.0(11)
C16 B4 O8 C40 174.1(8)
B4 O7 C39 C42 -126.9(8)
B4 O7 C39 C40 -0.6(8)
B4 O7 C39 C41 119.5(8)
B4 O8 C40 C44 137.0(8)
B4 O8 C40 C39 10.7(9)
B4 O8 C40 C43 -105.0(8)
O7 C39 C40 O8 -6.0(7)
C42 C39 C40 O8 113.0(7)
C41 C39 C40 O8 -121.9(7)
O7 C39 C40 C44 -128.6(7)
C42 C39 C40 C44 -9.6(8)
C41 C39 C40 C44 115.5(7)
O7 C39 C40 C43 108.0(6)
C42 C39 C40 C43 -133.0(7)
C41 C39 C40 C43 -7.9(7)
C20 C19 B5 O9 -172.1(9)
C18 C19 B5 O9 16.3(14)
C20 C19 B5 O10 15.1(13)
C18 C19 B5 O10 -156.4(7)
O10 B5 O9 C45 8.6(11)
C19 B5 O9 C45 -164.6(9)
O9 B5 O10 C46 11.4(11)
C19 B5 O10 C46 -174.9(7)
B5 O9 C45 C48 -147.3(7)
B5 O9 C45 C47 98.3(8)
B5 O9 C45 C46 -23.3(7)
B5 O10 C46 C49 -142.4(7)
B5 O10 C46 C50 98.7(7)
B5 O10 C46 C45 -25.1(7)
O9 C45 C46 O10 28.7(5)
C48 C45 C46 O10 146.0(5)
C47 C45 C46 O10 -86.2(5)
O9 C45 C46 C49 145.0(5)
C48 C45 C46 C49 -97.8(6)
C47 C45 C46 C49 30.1(6)
O9 C45 C46 C50 -88.9(5)
C48 C45 C46 C50 28.4(7)
C47 C45 C46 C50 156.2(5)
C6A C1A C2A C9A 4.0(14)
C5A C1A C2A C9A -150.4(8)
C6A C1A C2A C3A 154.3(9)
C5A C1A C2A C3A -0.0(10)
C9A C2A C3A C12A -3.6(15)
C1A C2A C3A C12A -153.6(8)
C9A C2A C3A C4A 149.4(8)
C1A C2A C3A C4A -0.6(11)
C12A C3A C4A C15A 1.0(14)
C2A C3A C4A C15A -152.2(9)
C12A C3A C4A C5A 154.1(8)
C2A C3A C4A C5A 0.9(11)
C15A C4A C5A C18A 0.6(14)
C3A C4A C5A C18A -152.3(9)
C15A C4A C5A C1A 151.9(9)
C3A C4A C5A C1A -1.0(11)
C6A C1A C5A C18A -1.5(14)
C2A C1A C5A C18A 152.1(9)
C6A C1A C5A C4A -153.0(9)
C2A C1A C5A C4A 0.6(10)
C5A C1A C6A C7A 161.0(9)
C2A C1A C6A C7A 10.7(14)
C5A C1A C6A C20A -8.1(14)
C2A C1A C6A C20A -158.3(10)
C1A C6A C7A C8A -13.3(15)
C20A C6A C7A C8A 153.9(12)
C1A C6A C7A B1A 176.1(13)
C20A C6A C7A B1A -17(2)
C6A C7A C8A C9A 1.6(17)
B1A C7A C8A C9A 172.9(13)
C3A C2A C9A C8A -161.2(9)
C1A C2A C9A C8A -15.5(13)
C3A C2A C9A C10A 10.8(13)
C1A C2A C9A C10A 156.5(8)
C7A C8A C9A C2A 12.6(15)
C7A C8A C9A C10A -158.2(10)
C2A C9A C10A C11A -9.0(13)
C8A C9A C10A C11A 161.8(10)
C2A C9A C10A B2A -174.2(17)
C8A C9A C10A B2A -3(2)
C9A C10A C11A C12A 0.3(14)
B2A C10A C11A C12A 165.8(17)
C4A C3A C12A C11A -154.7(8)
C2A C3A C12A C11A -5.3(13)
C4A C3A C12A C13A 11.5(14)
C2A C3A C12A C13A 160.8(10)
C10A C11A C12A C3A 6.8(13)
C10A C11A C12A C13A -157.6(11)
C3A C12A C13A C14A -13.8(18)
C11A C12A C13A C14A 150.4(10)
C3A C12A C13A B3A 176.1(17)
C11A C12A C13A B3A -20(2)
C12A C13A C14A C15A 4(2)
B3A C13A C14A C15A 174.6(17)
C3A C4A C15A C14A -10.4(13)
C5A C4A C15A C14A -159.5(9)
C3A C4A C15A C16A 159.9(10)
C5A C4A C15A C16A 10.8(15)
C13A C14A C15A C4A 7.6(16)
C13A C14A C15A C16A -161.1(13)
C4A C15A C16A C17A -11.4(18)
C14A C15A C16A C17A 157.2(12)
C4A C15A C16A B4A 170.1(14)
C14A C15A C16A B4A -21(2)
C15A C16A C17A C18A 1(2)
B4A C16A C17A C18A 179.8(14)
C4A C5A C18A C17A -10.7(14)
C1A C5A C18A C17A -157.9(9)
C4A C5A C18A C19A 155.0(9)
C1A C5A C18A C19A 7.7(13)
C16A C17A C18A C5A 9.7(18)
C16A C17A C18A C19A -153.5(13)
C5A C18A C19A C20A -4.1(14)
C17A C18A C19A C20A 158.9(12)
C5A C18A C19A B5A -178.5(16)
C17A C18A C19A B5A -15(2)
C18A C19A C20A C6A -5.7(18)
B5A C19A C20A C6A 168.3(18)
C1A C6A C20A C19A 11.5(17)
C7A C6A C20A C19A -156.0(11)
C8A C7A B1A O1A 9(2)
C6A C7A B1A O1A -179.8(15)
C8A C7A B1A O2A 178.5(19)
C6A C7A B1A O2A -11(3)
O2A B1A O1A C21A 15(2)
C7A B1A O1A C21A -174.0(15)
O1A B1A O2A C22A 11(2)
C7A B1A O2A C22A -158.9(19)
B1A O1A C21A C24A -155.9(14)
B1A O1A C21A C23A 88.2(15)
B1A O1A C21A C22A -32.3(14)
B1A O2A C22A C25A -147.8(13)
B1A O2A C22A C26A 92.0(14)
B1A O2A C22A C21A -30.2(13)
O1A C21A C22A O2A 37.3(8)
C24A C21A C22A O2A 153.4(9)
C23A C21A C22A O2A -76.6(9)
O1A C21A C22A C25A 152.7(9)
C24A C21A C22A C25A -91.2(10)
C23A C21A C22A C25A 38.9(10)
O1A C21A C22A C26A -78.9(10)
C24A C21A C22A C26A 37.2(11)
C23A C21A C22A C26A 167.2(10)
C11A C10A B2A O3A -2(4)
C9A C10A B2A O3A 163(2)
C11A C10A B2A O4A 174(2)
C9A C10A B2A O4A -21(4)
O4A B2A O3A C27A -3(3)
C10A B2A O3A C27A 174(2)
O3A B2A O4A C28A -17(3)
C10A B2A O4A C28A 167(2)
B2A O3A C27A C29A 141.9(19)
B2A O3A C27A C30A -103.5(19)
B2A O3A C27A C28A 19.4(19)
B2A O4A C28A C32A 151.9(17)
B2A O4A C28A C31A -89.3(18)
B2A O4A C28A C27A 27.5(17)
O3A C27A C28A O4A -27.7(8)
C29A C27A C28A O4A -144.2(8)
C30A C27A C28A O4A 88.1(8)
O3A C27A C28A C32A -146.2(9)
C29A C27A C28A C32A 97.2(10)
C30A C27A C28A C32A -30.5(10)
O3A C27A C28A C31A 86.8(9)
C29A C27A C28A C31A -29.7(10)
C30A C27A C28A C31A -157.4(9)
C14A C13A B3A O6A 165(2)
C12A C13A B3A O6A -25(4)
C14A C13A B3A O5A -24(4)
C12A C13A B3A O5A 146(2)
O6A B3A O5A C33A -15(3)
C13A B3A O5A C33A 173(2)
O5A B3A O6A C34A -5(3)
C13A B3A O6A C34A 167(2)
B3A O5A C33A C36A -97.6(17)
B3A O5A C33A C35A 148.3(17)
B3A O5A C33A C34A 26.3(17)
B3A O6A C34A C38A 145.4(18)
B3A O6A C34A C37A -96.4(18)
B3A O6A C34A C33A 20.7(18)
O5A C33A C34A O6A -27.8(8)
C36A C33A C34A O6A 88.9(9)
C35A C33A C34A O6A -144.0(9)
O5A C33A C34A C38A -146.2(9)
C36A C33A C34A C38A -29.5(11)
C35A C33A C34A C38A 97.7(10)
O5A C33A C34A C37A 86.5(9)
C36A C33A C34A C37A -156.8(10)
C35A C33A C34A C37A -29.7(10)
C17A C16A B4A O8A -171(3)
C15A C16A B4A O8A 7(4)
C17A C16A B4A O7A 17(2)
C15A C16A B4A O7A -164.2(13)
O8A B4A O7A C39A 42.1(16)
C16A B4A O7A C39A -142.6(13)
O7A B4A O8A C40A -35.7(17)
C16A B4A O8A C40A 153(3)
B4A O7A C39A C41A 93.9(12)
B4A O7A C39A C40A -29.7(11)
B4A O7A C39A C42A -153.0(11)
B4A O8A C40A C39A 15.3(13)
B4A O8A C40A C43A -102.5(13)
B4A O8A C40A C44A 140.3(13)
O7A C39A C40A O8A 8.5(9)
C41A C39A C40A O8A -108.0(9)
C42A C39A C40A O8A 123.4(9)
O7A C39A C40A C43A 122.8(9)
C41A C39A C40A C43A 6.3(10)
C42A C39A C40A C43A -122.2(10)
O7A C39A C40A C44A -110.2(10)
C41A C39A C40A C44A 133.3(10)
C42A C39A C40A C44A 4.7(11)
C20A C19A B5A O9A -24(4)
C18A C19A B5A O9A 150(2)
C20A C19A B5A O10A 161(2)
C18A C19A B5A O10A -25(4)
O10A B5A O9A C45A -8(3)
C19A B5A O9A C45A 176(2)
O9A B5A O10A C46A -13(3)
C19A B5A O10A C46A 163(3)
B5A O9A C45A C47A 146.2(19)
B5A O9A C45A C48A -99.8(19)
B5A O9A C45A C46A 23.8(19)
B5A O10A C46A C50A 152.2(18)
B5A O10A C46A C49A -89.9(18)
B5A O10A C46A C45A 26.6(17)
O9A C45A C46A O10A -29.9(9)
C47A C45A C46A O10A -145.1(9)
C48A C45A C46A O10A 85.5(10)
O9A C45A C46A C50A -148.1(9)
C47A C45A C46A C50A 96.7(11)
C48A C45A C46A C50A -32.7(11)
O9A C45A C46A C49A 83.2(10)
C47A C45A C46A C49A -32.0(11)
C48A C45A C46A C49A -161.3(11)

loop_
_platon_squeeze_void_nr
_platon_squeeze_void_average_x
_platon_squeeze_void_average_y
_platon_squeeze_void_average_z
_platon_squeeze_void_volume
_platon_squeeze_void_count_electrons
_platon_squeeze_void_content
1 -0.041 0.250 1.000 500 113 ' '
2 0.007 0.750 0.500 500 113 ' '
